data_4020738
loop_
_publ_author_name
'Gui-Ling Zhao'
'Min Shi'

_publ_section_title
;
 Aza-Baylis-Hillman Reactions of N-Tosylated Aldimines
 with Activated Allenes and Alkynes in the Presence of
 Various Lewis Base Promoters
;
_journal_name_full 'Journal of Organic Chemistry'
_journal_page_first 9975
_journal_page_last 9984
_journal_paper_doi 10.1021/jo051763d
_journal_volume 70
_journal_year 2005
_chemical_formula_sum 'C19 H18 F N O3 S'
_chemical_formula_weight 359.40
_space_group_IT_number 14
_symmetry_cell_setting monoclinic
_symmetry_space_group_name_Hall '-P 2yn'
_symmetry_space_group_name_H-M 'P 1 21/n 1'
_cell_angle_alpha 90.00
_cell_angle_beta 91.829(3)
_cell_angle_gamma 90.00
_cell_formula_units_Z 4
_cell_length_a 6.3576(9)
_cell_length_b 8.9534(13)
_cell_length_c 31.589(5)
_cell_measurement_temperature 293(2)
_cell_volume 1797.2(4)
_diffrn_ambient_temperature 293(2)
_exptl_crystal_density_diffrn 1.328
_cod_depositor_comments
;
The following automatic conversions were performed:
'_symmetry_cell_setting' value 'Monoclinic' changed to 'monoclinic'
according to '/home/saulius/struct/CIF-dictionaries/cif_core.dic'
dictionary named 'cif_core.dic' version 2.4.1 from 2010-06-29.

Automatic conversion script
Id: cif_fix_enum 1527 2010-12-29 10:47:43Z saulius 
;
_cod_original_sg_symbol_H-M 'P 21/n'
_cod_database_code 4020738

loop_
_symmetry_equiv_pos_as_xyz
'x, y, z'
'-x+1/2, y+1/2, -z+1/2'
'-x, -y, -z'
'x-1/2, -y-1/2, z-1/2'

loop_
_atom_site_label
_atom_site_type_symbol
_atom_site_fract_x
_atom_site_fract_y
_atom_site_fract_z
_atom_site_U_iso_or_equiv
_atom_site_adp_type
_atom_site_occupancy
_atom_site_symmetry_multiplicity
_atom_site_calc_flag
_atom_site_refinement_flags
_atom_site_disorder_assembly
_atom_site_disorder_group
S S -0.10034(14) 0.32031(9) 0.08535(2) 0.0609(3) Uani 1 1 d . . .
F1 F 0.6209(8) -0.1736(6) 0.12491(16) 0.136(2) Uani 0.50 1 d P . .
F1' F 0.0569(11) -0.2582(7) 0.1828(2) 0.196(3) Uani 0.50 1 d P . .
N1 N -0.0162(4) 0.2999(3) 0.13547(7) 0.0566(7) Uani 1 1 d . . .
O1 O -0.0126(4) 0.1959(2) 0.06386(6) 0.0827(7) Uani 1 1 d . . .
O2 O -0.3233(3) 0.3428(3) 0.08687(6) 0.0765(7) Uani 1 1 d . . .
O3 O -0.4417(4) 0.5899(3) 0.22773(7) 0.1005(9) Uani 1 1 d . . .
C1 C 0.2003(5) 0.2572(4) 0.15071(10) 0.0579(8) Uani 1 1 d D . .
C2 C 0.1469(5) 0.3342(4) 0.19324(10) 0.0591(9) Uani 1 1 d D . .
C3 C -0.0626(5) 0.3808(3) 0.17242(8) 0.0527(8) Uani 1 1 d . . .
C4 C -0.2343(5) 0.4592(3) 0.18216(9) 0.0611(9) Uani 1 1 d . . .
H4 H -0.3401 0.4676 0.1613 0.073 Uiso 1 1 calc R . .
C5 C -0.2694(6) 0.5315(4) 0.22205(10) 0.0710(10) Uani 1 1 d . . .
C6 C -0.0989(8) 0.5353(7) 0.25566(14) 0.0965(14) Uani 1 1 d D . .
C7 C 0.2449(5) 0.0939(4) 0.15059(9) 0.0603(8) Uani 1 1 d . . .
C8 C 0.4291(6) 0.0388(4) 0.13522(10) 0.0787(10) Uani 1 1 d . . .
H8 H 0.5276 0.1022 0.1236 0.094 Uiso 1 1 calc R . .
C9 C 0.4653(10) -0.1177(6) 0.13752(14) 0.1158(18) Uani 1 1 d . . .
C10 C 0.3204(12) -0.2117(6) 0.15426(17) 0.133(3) Uani 1 1 d . . .
H9 H 0.3439 -0.3142 0.1551 0.160 Uiso 1 1 calc R . .
C11 C 0.1451(11) -0.1540(6) 0.16928(18) 0.130(2) Uani 1 1 d . . .
C12 C 0.1036(6) -0.0060(4) 0.16771(12) 0.0917(12) Uani 1 1 d . . .
H10 H -0.0217 0.0296 0.1783 0.110 Uiso 1 1 calc R . .
C13 C 0.0156(5) 0.4844(3) 0.06741(8) 0.0537(8) Uani 1 1 d . . .
C14 C 0.2118(6) 0.4783(4) 0.05016(10) 0.0704(10) Uani 1 1 d . . .
H11 H 0.2816 0.3875 0.0479 0.084 Uiso 1 1 calc R . .
C15 C 0.3038(5) 0.6090(5) 0.03630(10) 0.0780(11) Uani 1 1 d . . .
H12 H 0.4367 0.6054 0.0249 0.094 Uiso 1 1 calc R . .
C16 C 0.2008(6) 0.7459(4) 0.03914(10) 0.0717(10) Uani 1 1 d . . .
C17 C 0.0053(6) 0.7494(4) 0.05682(11) 0.0761(10) Uani 1 1 d . . .
H13 H -0.0651 0.8399 0.0594 0.091 Uiso 1 1 calc R . .
C18 C -0.0859(5) 0.6202(4) 0.07068(10) 0.0668(9) Uani 1 1 d . . .
H14 H -0.2180 0.6241 0.0825 0.080 Uiso 1 1 calc R . .
C19 C 0.3040(6) 0.8871(4) 0.02440(11) 0.1051(14) Uani 1 1 d . . .
H16 H 0.2418 0.9168 -0.0024 0.158 Uiso 1 1 calc R . .
H15 H 0.4518 0.8698 0.0213 0.158 Uiso 1 1 calc R . .
H17 H 0.2844 0.9648 0.0448 0.158 Uiso 1 1 calc R . .
H1 H 0.302(3) 0.315(2) 0.1393(7) 0.046(8) Uiso 1 1 d D . .
H2 H 0.127(4) 0.267(3) 0.2168(8) 0.048(8) Uiso 1 1 d . . .
H3 H 0.236(4) 0.419(2) 0.2033(8) 0.062(9) Uiso 1 1 d D . .
H5 H 0.035(4) 0.569(4) 0.2466(11) 0.109(16) Uiso 1 1 d D . .
H6 H -0.095(7) 0.431(3) 0.2656(14) 0.16(2) Uiso 1 1 d D . .
H7 H -0.152(5) 0.600(3) 0.2766(9) 0.102(13) Uiso 1 1 d D . .

loop_
_atom_site_aniso_label
_atom_site_aniso_U_11
_atom_site_aniso_U_22
_atom_site_aniso_U_33
_atom_site_aniso_U_23
_atom_site_aniso_U_13
_atom_site_aniso_U_12
S 0.0701(7) 0.0636(6) 0.0483(5) 0.0021(4) -0.0108(4) 0.0040(5)
F1 0.103(4) 0.125(4) 0.180(5) -0.046(4) 0.014(3) 0.059(3)
F1' 0.218(7) 0.096(5) 0.274(8) 0.071(5) 0.004(6) -0.064(4)
N1 0.0578(17) 0.0620(17) 0.0494(15) 0.0065(12) -0.0073(12) 0.0077(13)
O1 0.122(2) 0.0635(15) 0.0616(14) -0.0114(12) -0.0073(13) 0.0155(14)
O2 0.0566(15) 0.0983(18) 0.0734(15) 0.0153(12) -0.0156(11) -0.0058(12)
O3 0.094(2) 0.131(2) 0.0766(17) -0.0132(15) 0.0047(15) 0.0403(18)
C1 0.050(2) 0.063(2) 0.060(2) 0.0117(17) -0.0006(16) -0.0027(18)
C2 0.062(2) 0.063(2) 0.0510(19) 0.0014(18) -0.0108(16) 0.0023(18)
C3 0.062(2) 0.0524(19) 0.0439(17) 0.0042(14) -0.0034(15) -0.0051(16)
C4 0.060(2) 0.072(2) 0.0509(19) 0.0019(16) -0.0051(16) 0.0054(18)
C5 0.081(3) 0.079(3) 0.053(2) 0.0066(18) 0.0068(19) 0.015(2)
C6 0.096(4) 0.134(5) 0.058(3) -0.027(3) -0.011(3) 0.016(3)
C7 0.067(2) 0.059(2) 0.0535(19) 0.0052(16) -0.0085(16) 0.0090(19)
C8 0.082(3) 0.088(3) 0.066(2) -0.0073(19) -0.0053(19) 0.013(2)
C9 0.145(5) 0.110(4) 0.090(3) -0.038(3) -0.039(3) 0.079(4)
C10 0.227(8) 0.056(3) 0.111(4) 0.004(3) -0.069(5) 0.001(4)
C11 0.179(6) 0.077(4) 0.132(4) 0.021(3) -0.018(4) 0.015(4)
C12 0.103(3) 0.063(3) 0.109(3) 0.022(2) 0.012(2) -0.002(2)
C13 0.055(2) 0.063(2) 0.0425(16) 0.0028(14) -0.0026(15) 0.0074(17)
C14 0.071(3) 0.073(3) 0.067(2) 0.0053(18) 0.0070(18) 0.018(2)
C15 0.061(2) 0.105(3) 0.068(2) 0.004(2) 0.0108(18) 0.004(2)
C16 0.089(3) 0.077(3) 0.0482(19) 0.0055(17) -0.0065(18) -0.015(2)
C17 0.084(3) 0.068(3) 0.077(2) 0.0050(19) 0.012(2) 0.009(2)
C18 0.065(2) 0.070(2) 0.066(2) 0.0037(18) 0.0126(17) 0.009(2)
C19 0.125(4) 0.110(4) 0.080(3) 0.008(2) 0.003(2) -0.040(3)

loop_
_geom_bond_atom_site_label_1
_geom_bond_atom_site_label_2
_geom_bond_distance
_geom_bond_site_symmetry_2
_geom_bond_publ_flag
S O1 1.427(2) . ?
S O2 1.434(2) . ?
S N1 1.665(2) . ?
S C13 1.747(3) . ?
F1 C9 1.188(5) . ?
F1' C11 1.176(7) . ?
N1 C3 1.413(3) . ?
N1 C1 1.493(3) . ?
O3 C5 1.232(3) . ?
C1 C7 1.489(4) . ?
C1 C2 1.558(4) . ?
C1 H1 0.912(15) . ?
C2 C3 1.525(4) . ?
C2 H2 0.97(2) . ?
C2 H3 0.995(17) . ?
C3 C4 1.342(4) . ?
C4 C5 1.440(4) . ?
C4 H4 0.9300 . ?
C5 C6 1.494(5) . ?
C6 H5 0.957(18) . ?
C6 H6 0.988(19) . ?
C6 H7 0.949(18) . ?
C7 C8 1.374(4) . ?
C7 C12 1.389(4) . ?
C8 C9 1.421(6) . ?
C8 H8 0.9300 . ?
C9 C10 1.367(6) . ?
C10 C11 1.330(7) . ?
C10 H9 0.9300 . ?
C11 C12 1.351(6) . ?
C12 H10 0.9300 . ?
C13 C14 1.378(4) . ?
C13 C18 1.382(4) . ?
C14 C15 1.386(4) . ?
C14 H11 0.9300 . ?
C15 C16 1.394(4) . ?
C15 H12 0.9300 . ?
C16 C17 1.379(4) . ?
C16 C19 1.505(4) . ?
C17 C18 1.372(4) . ?
C17 H13 0.9300 . ?
C18 H14 0.9300 . ?
C19 H16 0.9600 . ?
C19 H15 0.9600 . ?
C19 H17 0.9600 . ?
